data_7219471
loop_
_publ_author_name
'Safin, Damir A.'
'Tumanov, Nikolay A.'
'Leitch, Alicea A.'
'Brusso, Jaclyn L.'
'Filinchuk, Yaroslav'
'Murugesu, Muralee'

_publ_section_title
;
 Elucidating the elusive crystal structure of
 2,4,6-tris(2-pyrimidyl)-1,3,5-triazine
;
_journal_issue 10
_journal_name_full CrystEngComm
_journal_page_first 2190
_journal_paper_doi 10.1039/C5CE00097A
_journal_volume 17
_journal_year 2015
_chemical_formula_moiety 'C5 H6 N4'
_chemical_formula_sum 'C5 H6 N4'
_chemical_formula_weight 122.14
_chemical_name_common
; 
pyrimidine-2-carboximidamide
;
_chemical_name_systematic
; 
pyrimidine-2-carboximidamide
;
_space_group_IT_number 2
_symmetry_cell_setting triclinic
_symmetry_space_group_name_Hall '-P 1'
_symmetry_space_group_name_H-M 'P -1'
_audit_update_record
;
2014-07-15 deposited with the CCDC.
2015-02-04 downloaded from the CCDC.
;
_cell_angle_alpha 84.431(2)
_cell_angle_beta 71.913(3)
_cell_angle_gamma 80.163(2)
_cell_formula_units_Z 2
_cell_length_a 5.55795(14)
_cell_length_b 7.25941(12)
_cell_length_c 7.7260(2)
_cell_measurement_temperature 295
_cell_volume 291.642(13)
_computing_structure_refinement FULLPROF
_computing_structure_solution FOX
_diffrn_ambient_temperature 295
_diffrn_radiation_type synchrotron
_diffrn_radiation_wavelength 0.68884
_diffrn_source synchrotron
_exptl_absorpt_correction_type none
_exptl_crystal_colour yellow
_exptl_crystal_description powder
_exptl_crystal_recrystallization_method powder
_pd_char_colour yellow
_pd_instr_location ' ?'
_pd_meas_2theta_range_inc 0.007948
_pd_meas_2theta_range_max 39.50700
_pd_meas_2theta_range_min 4.50180
_pd_meas_number_of_points 4406
_pd_meas_scan_method fixed
_pd_proc_2theta_range_inc 0.007948
_pd_proc_2theta_range_max 39.5064
_pd_proc_2theta_range_min 4.5012
_pd_proc_ls_pref_orient_corr ' ?'
_pd_proc_ls_prof_R_factor 6.3926
_pd_proc_ls_prof_wR_expected 0.0733
_pd_proc_ls_prof_wR_factor 6.8328
_pd_proc_number_of_points 4406
_pd_proc_wavelength 0.688840
_pd_spec_mounting 'glass capillary'
_pd_spec_mount_mode transmission
_pd_spec_shape cylinder
_refine_ls_goodness_of_fit_all 93.25
_refine_ls_number_parameters 11
_refine_ls_number_reflns 671
_refine_ls_number_restraints 0
_refine_ls_R_I_factor 16.3048
_refine_ls_shift/su_max 0.01
_cod_data_source_file c5ce00097a2.cif
_cod_data_source_block carboximidamide
_cod_depositor_comments
;
The following automatic conversions were performed:

'_symmetry_cell_setting' value 'Triclinic' changed to 'triclinic'
according to
/usr/data/users/saulius/crontab/automatic-downloads/rss-feeds/RSC/lib/dictionaries/cif_core.dic
dictionary named 'cif_core.dic' version 2.4.2 from 2011-04-26.

Automatic conversion script
Id: cif_fix_values 3008 2015-01-20 13:52:24Z robertas 

 Adding full bibliography for 7219470--7219473.cif.
;
_cod_original_cell_volume 291.643(12)
_cod_database_code 7219471
_pd_proc_ls_prof_cr_factor 18.5791
_pd_proc_ls_prof_cwr_factor 23.4274
_pd_proc_ls_prof_cwr_expected 0.2512
_pd_proc_ls_prof_chi2 8694.9746
_pd_proc_ls_prof_echi2 8778.4414

loop_
_symmetry_equiv_pos_as_xyz
x,y,z
-x,-y,-z

loop_
_atom_site_label
_atom_site_fract_x
_atom_site_fract_y
_atom_site_fract_z
_atom_site_U_iso_or_equiv
_atom_site_occupancy
_atom_site_adp_type
_atom_site_type_symbol
N1 0.2240(6) 0.5879(3) 0.7742(3) 0.0523(6) 1.00000 Uiso N
H12 0.3513(6) 0.5468(3) 0.6842(3) 0.0523(6) 1.00000 Uiso H
H11 0.2361(6) 0.5747(3) 0.8830(3) 0.0523(6) 1.00000 Uiso H
N2 -0.2119(6) 0.6800(3) 0.8822(3) 0.0523(6) 1.00000 Uiso N
H21 -0.3351(6) 0.7399(3) 0.8445(3) 0.0523(6) 1.00000 Uiso H
N3 -0.2087(6) 0.8135(3) 0.5339(3) 0.0523(6) 1.00000 Uiso N
N4 0.2249(6) 0.6840(3) 0.4368(3) 0.0523(6) 1.00000 Uiso N
C1 -0.0026(6) 0.6544(3) 0.7480(3) 0.0523(6) 1.00000 Uiso C
C2 0.0075(6) 0.7253(3) 0.5567(3) 0.0523(6) 1.00000 Uiso C
C3 -0.1959(6) 0.8652(3) 0.3588(3) 0.0523(6) 1.00000 Uiso C
H3 -0.3431(6) 0.9260(3) 0.3328(3) 0.0523(6) 1.00000 Uiso H
C4 0.0228(6) 0.8289(3) 0.2190(3) 0.0523(6) 1.00000 Uiso C
H4 0.0282(6) 0.8649(3) 0.0991(3) 0.0523(6) 1.00000 Uiso H
C5 0.2345(6) 0.7350(3) 0.2614(3) 0.0523(6) 1.00000 Uiso C
H5 0.3867(6) 0.7057(3) 0.1688(3) 0.0523(6) 1.00000 Uiso H

loop_
_atom_type_symbol
_atom_type_scat_Cromer_Mann_a1
_atom_type_scat_Cromer_Mann_b1
_atom_type_scat_Cromer_Mann_a2
_atom_type_scat_Cromer_Mann_b2
_atom_type_scat_Cromer_Mann_a3
_atom_type_scat_Cromer_Mann_b3
_atom_type_scat_Cromer_Mann_a4
_atom_type_scat_Cromer_Mann_b4
_atom_type_scat_Cromer_Mann_c
_atom_type_scat_dispersion_real
_atom_type_scat_dispersion_imag
_atom_type_scat_source
n 12.21260 0.00570 3.13220 9.89330 2.01250 28.99750 1.16630 0.58260 -11.52900 0.00400 0.00300 International_Tables_for_Crystallography_Vol.C(1991)_Tables_6.1.1.4_and_6.1.1.5
h 0.49300 10.51090 0.32291 26.12570 0.14019 3.14236 0.04081 57.79970 0.00304 0.00000 0.00000 International_Tables_for_Crystallography_Vol.C(1991)_Tables_6.1.1.4_and_6.1.1.5
c 2.31000 20.84390 1.02000 10.20750 1.58860 0.56870 0.86500 51.65120 0.21560 0.00200 0.00200 International_Tables_for_Crystallography_Vol.C(1991)_Tables_6.1.1.4_and_6.1.1.5

loop_
_geom_angle_atom_site_label_1
_geom_angle_atom_site_label_2
_geom_angle_atom_site_label_3
_geom_angle
_geom_angle_site_symmetry_1
_geom_angle_site_symmetry_3
H12 N1 H11 120.2(5) 1_555 1_555
H12 N1 C1 119.8(5) 1_555 1_555
H11 N1 C1 119.5(5) 1_555 1_555
H21 N2 C1 110.5(5) 1_555 1_555
C2 N3 C3 114.4(4) 1_555 1_555
C2 N4 C5 116.1(3) 1_555 1_555
N1 C1 N2 122.1(4) 1_555 1_555
N1 C1 C2 115.5(4) 1_555 1_555
N2 C1 C2 121.8(3) 1_555 1_555
N3 C2 N4 128.9(4) 1_555 1_555
N3 C2 C1 116.1(4) 1_555 1_555
N4 C2 C1 114.9(3) 1_555 1_555
N3 C3 H3 118.8(5) 1_555 1_555
N3 C3 C4 122.4(3) 1_555 1_555
H3 C3 C4 118.8(5) 1_555 1_555
C3 C4 H4 121.4(4) 1_555 1_555
C3 C4 C5 117.3(4) 1_555 1_555
H4 C4 C5 121.3(5) 1_555 1_555
N4 C5 C4 120.8(4) 1_555 1_555
N4 C5 H5 119.5(4) 1_555 1_555
C4 C5 H5 119.6(5) 1_555 1_555

loop_
_geom_bond_atom_site_label_1
_geom_bond_atom_site_label_2
_geom_bond_distance
_geom_bond_site_symmetry_2
N1 H12 0.858(3) 1_555
N1 H11 0.859(4) 1_555
N1 C1 1.339(5) 1_555
N2 H21 0.860(4) 1_555
N2 C1 1.295(3) 1_555
N3 C2 1.316(4) 1_555
N3 C3 1.352(3) 1_555
N4 C2 1.282(4) 1_555
N4 C5 1.357(3) 1_555
C1 C2 1.504(3) 1_555
C3 H3 0.931(4) 1_555
C3 C4 1.358(3) 1_555
C4 H4 0.930(3) 1_555
C4 C5 1.371(4) 1_555
C5 H5 0.930(3) 1_555
